data_7247869
loop_
_publ_author_name
'De Beer, Francois J.'
'Jacobs, Frederick J. F.'
'Ntsila, Akho'
'Kama, Dumisani V.'
'Azov, Vladimir A.'

_publ_section_title
;
 Analysis of short contacts in crystals of halogenated amino acids:
 atom--atom interactions vs. energy frameworks
;
_journal_issue 5
_journal_name_full CrystEngComm
_journal_page_first 604
_journal_page_last 619
_journal_paper_doi 10.1039/D3CE01029E
_journal_volume 26
_journal_year 2024
_chemical_formula_moiety 'C15 H20 I N O4'
_chemical_formula_sum 'C15 H20 I N O4'
_chemical_formula_weight 405.22
_space_group_crystal_system trigonal
_space_group_IT_number 144
_space_group_name_Hall 'P 31'
_space_group_name_H-M_alt 'P 31'
_atom_sites_solution_hydrogens mixed
_atom_sites_solution_primary dual
_audit_creation_date 2023-01-24
_audit_creation_method
;
Olex2 1.3
(compiled 2020.11.12 svn.r5f609507 for OlexSys, GUI svn.r6408)
;
_audit_update_record
;
2023-01-26 deposited with the CCDC.	2023-12-11 downloaded from the CCDC.
;
_cell_angle_alpha 90
_cell_angle_beta 90
_cell_angle_gamma 120
_cell_formula_units_Z 3
_cell_length_a 16.6588(11)
_cell_length_b 16.6588(11)
_cell_length_c 5.1740(5)
_cell_measurement_reflns_used 9899
_cell_measurement_temperature 110.0
_cell_measurement_theta_max 28.31
_cell_measurement_theta_min 2.45
_cell_volume 1243.50(17)
_computing_molecular_graphics 'Olex2 1.3 (Dolomanov et al., 2009)'
_computing_publication_material 'Olex2 1.3 (Dolomanov et al., 2009)'
_computing_structure_refinement 'SHELXL 2019/2 (Sheldrick, 2015)'
_computing_structure_solution 'SHELXT  (Sheldrick, 2015)'
_diffrn_ambient_temperature 110.0
_diffrn_measured_fraction_theta_full 0.999
_diffrn_measured_fraction_theta_max 0.997
_diffrn_measurement_device_type 'Bruker APEX-II CCD'
_diffrn_measurement_method '\f and \w scans'
_diffrn_radiation_type MoK\a
_diffrn_radiation_wavelength 0.71073
_diffrn_reflns_av_R_equivalents 0.0647
_diffrn_reflns_av_unetI/netI 0.0541
_diffrn_reflns_Laue_measured_fraction_full 0.999
_diffrn_reflns_Laue_measured_fraction_max 0.997
_diffrn_reflns_limit_h_max 22
_diffrn_reflns_limit_h_min -22
_diffrn_reflns_limit_k_max 22
_diffrn_reflns_limit_k_min -22
_diffrn_reflns_limit_l_max 6
_diffrn_reflns_limit_l_min -6
_diffrn_reflns_number 16446
_diffrn_reflns_point_group_measured_fraction_full 0.996
_diffrn_reflns_point_group_measured_fraction_max 0.992
_diffrn_reflns_theta_full 25.242
_diffrn_reflns_theta_max 28.356
_diffrn_reflns_theta_min 2.445
_diffrn_source_current 1.4
_diffrn_source_power 0.07
_diffrn_source_voltage 50.0
_diffrn_standards_number 0
_exptl_absorpt_coefficient_mu 1.946
_exptl_absorpt_correction_T_max 0.7457
_exptl_absorpt_correction_T_min 0.6057
_exptl_absorpt_correction_type multi-scan
_exptl_absorpt_process_details
;
SADABS-2016/2 (Bruker,2016/2) was used for absorption correction.
wR2(int) was 0.1395 before and 0.0899 after correction.
The Ratio of minimum to maximum transmission is 0.8123.
The \l/2 correction factor is Not present.
;
_exptl_crystal_colour colourless
_exptl_crystal_colour_primary colourless
_exptl_crystal_density_diffrn 1.623
_exptl_crystal_description Needle
_exptl_crystal_F_000 606
_exptl_crystal_size_max 0.373
_exptl_crystal_size_mid 0.043
_exptl_crystal_size_min 0.041
_refine_diff_density_max 0.336
_refine_diff_density_min -0.741
_refine_diff_density_rms 0.082
_refine_ls_abs_structure_details
;
 Flack x determined using 1894 quotients [(I+)-(I-)]/[(I+)+(I-)]
 (Parsons, Flack and Wagner, Acta Cryst. B69 (2013) 249-259).
;
_refine_ls_abs_structure_Flack 0.055(15)
_refine_ls_extinction_method none
_refine_ls_goodness_of_fit_ref 1.036
_refine_ls_hydrogen_treatment mixed
_refine_ls_matrix_type full
_refine_ls_number_parameters 194
_refine_ls_number_reflns 4125
_refine_ls_number_restraints 1
_refine_ls_restrained_S_all 1.036
_refine_ls_R_factor_all 0.0295
_refine_ls_R_factor_gt 0.0273
_refine_ls_shift/su_max 0.000
_refine_ls_shift/su_mean 0.000
_refine_ls_structure_factor_coef Fsqd
_refine_ls_weighting_details 'w=1/[\s^2^(Fo^2^)+(0.0179P)^2^+0.1229P] where P=(Fo^2^+2Fc^2^)/3'
_refine_ls_weighting_scheme calc
_refine_ls_wR_factor_gt 0.0641
_refine_ls_wR_factor_ref 0.0656
_reflns_Friedel_coverage 0.989
_reflns_Friedel_fraction_full 0.993
_reflns_Friedel_fraction_max 0.986
_reflns_number_gt 3967
_reflns_number_total 4125
_reflns_threshold_expression 'I > 2\s(I)'
_cod_data_source_file d3ce01029e2.cif
_cod_data_source_block mo_v4_21ffdb3_0m
_cod_depositor_comments 'Adding full bibliography for 7247865--7247871.cif.'
_cod_original_cell_volume 1243.5(2)
_cod_database_code 7247869
_shelx_shelxl_version_number 2019/2
_shelx_space_group_comment
;
The symmetry employed for this shelxl refinement is uniquely defined
by the following loop, which should always be used as a source of
symmetry information in preference to the above space-group names.
They are only intended as comments.
;
_shelx_estimated_absorpt_t_max 0.924
_shelx_estimated_absorpt_t_min 0.531
_olex2_refinement_description
;
1. Fixed Uiso
 At 1.2 times of:
  All C(H) groups, All C(H,H) groups
 At 1.5 times of:
  All C(H,H,H) groups
2.a Ternary CH refined with riding coordinates:
 C2(H2)
2.b Secondary CH2 refined with riding coordinates:
 C3(H3A,H3B), C5(H5A,H5B)
2.c Me refined with riding coordinates:
 C15(H15A,H15B,H15C), C13(H13A,H13B,H13C), C14(H14A,H14B,H14C)
2.d Aromatic/amide H refined with riding coordinates:
 C11(H11), C9(H9), C7(H7), C10(H10), C8(H8)
;
_olex2_submission_special_instructions 'No special instructions were received'

loop_
_space_group_symop_operation_xyz
'x, y, z'
'-y, x-y, z+1/3'
'-x+y, -x, z+2/3'

loop_
_atom_site_label
_atom_site_type_symbol
_atom_site_fract_x
_atom_site_fract_y
_atom_site_fract_z
_atom_site_U_iso_or_equiv
_atom_site_adp_type
_atom_site_occupancy
_atom_site_site_symmetry_order
_atom_site_calc_flag
_atom_site_refinement_flags_posn
_atom_site_refinement_flags_adp
_atom_site_refinement_flags_occupancy
_atom_site_disorder_assembly
_atom_site_disorder_group
I1 I -0.01575(2) 0.12947(2) 0.11347(4) 0.02232(9) Uani 1 1 d . . . . .
O2 O 0.2634(2) 0.2299(2) 0.6272(7) 0.0206(7) Uani 1 1 d . . . . .
O3 O 0.1444(2) 0.3633(2) 0.8454(6) 0.0214(6) Uani 1 1 d . . . . .
O1 O 0.3143(2) 0.3716(2) 0.4595(7) 0.0240(7) Uani 1 1 d . . . . .
O4 O 0.1173(2) 0.4505(2) 0.5570(6) 0.0215(6) Uani 1 1 d . . . . .
N1 N 0.1303(3) 0.3322(3) 0.4160(7) 0.0185(7) Uani 1 1 d . . . . .
C2 C 0.1501(3) 0.2581(3) 0.4504(8) 0.0156(8) Uani 1 1 d . . . . .
H2 H 0.112306 0.218218 0.597676 0.019 Uiso 1 1 calc R U . . .
C4 C 0.1319(3) 0.3819(3) 0.6277(9) 0.0177(8) Uani 1 1 d . . . . .
C3 C 0.1283(3) 0.1984(3) 0.2096(9) 0.0174(8) Uani 1 1 d . . . . .
H3A H 0.147401 0.151518 0.238048 0.021 Uiso 1 1 calc R U . . .
H3B H 0.164711 0.237879 0.062637 0.021 Uiso 1 1 calc R U . . .
C12 C 0.1152(3) 0.5139(3) 0.7538(9) 0.0200(9) Uani 1 1 d . . . . .
C11 C 0.3850(4) 0.1605(4) 0.3617(11) 0.0289(10) Uani 1 1 d . . . . .
H11 H 0.332410 0.106540 0.426956 0.035 Uiso 1 1 calc R U . . .
C15 C 0.0344(3) 0.4604(4) 0.9378(9) 0.0256(10) Uani 1 1 d . . . . .
H15A H 0.033444 0.502829 1.067347 0.038 Uiso 1 1 calc R U . . .
H15B H -0.023860 0.431897 0.840177 0.038 Uiso 1 1 calc R U . . .
H15C H 0.041378 0.411914 1.024284 0.038 Uiso 1 1 calc R U . . .
C6 C 0.4107(3) 0.2463(3) 0.4704(9) 0.0226(9) Uani 1 1 d . . . . .
C1 C 0.2530(3) 0.2960(3) 0.5097(8) 0.0156(9) Uani 1 1 d . . . . .
C9 C 0.5117(5) 0.2313(5) 0.0631(12) 0.0415(16) Uani 1 1 d . . . . .
H9 H 0.546453 0.226480 -0.075534 0.050 Uiso 1 1 calc R U . . .
C7 C 0.4868(4) 0.3245(4) 0.3711(12) 0.0306(11) Uani 1 1 d . . . . .
H7 H 0.504315 0.383631 0.441777 0.037 Uiso 1 1 calc R U . . .
C13 C 0.2073(3) 0.5649(3) 0.8922(11) 0.0260(10) Uani 1 1 d . . . . .
H13A H 0.204931 0.606615 1.021747 0.039 Uiso 1 1 calc R U . . .
H13B H 0.220175 0.520069 0.977762 0.039 Uiso 1 1 calc R U . . .
H13C H 0.256435 0.601099 0.766974 0.039 Uiso 1 1 calc R U . . .
C5 C 0.3577(3) 0.2548(4) 0.6954(10) 0.0236(9) Uani 1 1 d . . . . .
H5A H 0.355847 0.214027 0.837374 0.028 Uiso 1 1 calc R U . . .
H5B H 0.390805 0.319403 0.759652 0.028 Uiso 1 1 calc R U . . .
C14 C 0.0985(4) 0.5801(4) 0.5913(10) 0.0309(12) Uani 1 1 d . . . . .
H14A H 0.095878 0.626016 0.703951 0.046 Uiso 1 1 calc R U . . .
H14B H 0.149261 0.611801 0.466960 0.046 Uiso 1 1 calc R U . . .
H14C H 0.039747 0.545225 0.498151 0.046 Uiso 1 1 calc R U . . .
C10 C 0.4354(4) 0.1528(5) 0.1581(12) 0.0367(13) Uani 1 1 d . . . . .
H10 H 0.417353 0.093831 0.085063 0.044 Uiso 1 1 calc R U . . .
C8 C 0.5377(4) 0.3173(5) 0.1701(12) 0.0404(14) Uani 1 1 d . . . . .
H8 H 0.590367 0.371322 0.105221 0.048 Uiso 1 1 calc R U . . .
H1 H 0.137(4) 0.354(4) 0.233(13) 0.031(16) Uiso 1 1 d . . . . .

loop_
_atom_site_aniso_label
_atom_site_aniso_U_11
_atom_site_aniso_U_22
_atom_site_aniso_U_33
_atom_site_aniso_U_23
_atom_site_aniso_U_13
_atom_site_aniso_U_12
I1 0.01670(14) 0.02175(16) 0.02513(14) 0.00006(12) -0.00277(13) 0.00708(12)
O2 0.0170(15) 0.0203(15) 0.0260(17) 0.0041(13) -0.0021(13) 0.0104(13)
O3 0.0321(17) 0.0222(15) 0.0144(15) 0.0019(12) 0.0005(13) 0.0170(14)
O1 0.0234(17) 0.0183(16) 0.0280(18) 0.0023(13) 0.0002(14) 0.0087(14)
O4 0.0344(18) 0.0251(16) 0.0148(15) -0.0017(12) -0.0016(13) 0.0222(15)
N1 0.0272(19) 0.0217(18) 0.0144(17) -0.0001(14) -0.0015(14) 0.0180(16)
C2 0.0186(19) 0.0160(18) 0.0156(19) 0.0018(15) 0.0006(15) 0.0113(16)
C4 0.018(2) 0.017(2) 0.020(2) -0.0008(16) 0.0001(16) 0.0103(17)
C3 0.0158(19) 0.0198(19) 0.019(2) -0.0022(16) -0.0008(16) 0.0106(16)
C12 0.027(2) 0.022(2) 0.018(2) -0.0049(17) -0.0034(17) 0.0175(19)
C11 0.030(3) 0.029(3) 0.031(3) 0.003(2) -0.002(2) 0.018(2)
C15 0.028(2) 0.033(2) 0.019(2) -0.0059(19) -0.0004(18) 0.018(2)
C6 0.019(2) 0.027(2) 0.025(2) 0.0049(18) -0.0020(17) 0.0137(19)
C1 0.017(2) 0.0121(19) 0.017(2) 0.0012(15) -0.0015(16) 0.0069(16)
C9 0.046(4) 0.076(5) 0.024(3) 0.017(3) 0.008(2) 0.046(4)
C7 0.023(2) 0.030(3) 0.040(3) 0.009(2) 0.001(2) 0.015(2)
C13 0.028(2) 0.020(2) 0.030(3) -0.0016(19) -0.003(2) 0.0118(19)
C5 0.020(2) 0.029(2) 0.025(2) 0.0024(18) -0.0026(18) 0.0152(19)
C14 0.058(3) 0.036(3) 0.018(2) -0.004(2) -0.005(2) 0.038(3)
C10 0.048(3) 0.051(4) 0.030(3) 0.001(3) -0.002(2) 0.039(3)
C8 0.026(3) 0.056(4) 0.041(3) 0.025(3) 0.011(2) 0.022(3)

loop_
_atom_type_symbol
_atom_type_description
_atom_type_scat_dispersion_real
_atom_type_scat_dispersion_imag
_atom_type_scat_source
C C 0.0033 0.0016 'International Tables Vol C Tables 4.2.6.8 and 6.1.1.4'
H H 0.0000 0.0000 'International Tables Vol C Tables 4.2.6.8 and 6.1.1.4'
I I -0.4742 1.8119 'International Tables Vol C Tables 4.2.6.8 and 6.1.1.4'
N N 0.0061 0.0033 'International Tables Vol C Tables 4.2.6.8 and 6.1.1.4'
O O 0.0106 0.0060 'International Tables Vol C Tables 4.2.6.8 and 6.1.1.4'

loop_
_geom_angle_atom_site_label_1
_geom_angle_atom_site_label_2
_geom_angle_atom_site_label_3
_geom_angle
_geom_angle_site_symmetry_1
_geom_angle_site_symmetry_3
_geom_angle_publ_flag
C1 O2 C5 116.2(4) . . ?
C4 O4 C12 120.2(3) . . ?
C2 N1 H1 114(4) . . ?
C4 N1 C2 118.5(4) . . ?
C4 N1 H1 125(4) . . ?
N1 C2 H2 109.0 . . ?
N1 C2 C3 112.2(3) . . ?
N1 C2 C1 111.1(3) . . ?
C3 C2 H2 109.0 . . ?
C3 C2 C1 106.6(3) . . ?
C1 C2 H2 109.0 . . ?
O3 C4 O4 126.9(4) . . ?
O3 C4 N1 123.0(4) . . ?
O4 C4 N1 110.1(4) . . ?
I1 C3 H3A 109.2 . . ?
I1 C3 H3B 109.2 . . ?
C2 C3 I1 112.3(3) . . ?
C2 C3 H3A 109.2 . . ?
C2 C3 H3B 109.2 . . ?
H3A C3 H3B 107.9 . . ?
O4 C12 C15 110.0(4) . . ?
O4 C12 C13 110.3(4) . . ?
O4 C12 C14 102.5(4) . . ?
C13 C12 C15 112.7(4) . . ?
C13 C12 C14 110.9(4) . . ?
C14 C12 C15 110.0(4) . . ?
C6 C11 H11 119.6 . . ?
C6 C11 C10 120.8(5) . . ?
C10 C11 H11 119.6 . . ?
C12 C15 H15A 109.5 . . ?
C12 C15 H15B 109.5 . . ?
C12 C15 H15C 109.5 . . ?
H15A C15 H15B 109.5 . . ?
H15A C15 H15C 109.5 . . ?
H15B C15 H15C 109.5 . . ?
C11 C6 C5 121.0(4) . . ?
C7 C6 C11 118.9(5) . . ?
C7 C6 C5 120.1(5) . . ?
O2 C1 C2 109.2(4) . . ?
O1 C1 O2 125.0(4) . . ?
O1 C1 C2 125.8(4) . . ?
C10 C9 H9 120.0 . . ?
C10 C9 C8 120.0(6) . . ?
C8 C9 H9 120.0 . . ?
C6 C7 H7 119.7 . . ?
C8 C7 C6 120.7(6) . . ?
C8 C7 H7 119.7 . . ?
C12 C13 H13A 109.5 . . ?
C12 C13 H13B 109.5 . . ?
C12 C13 H13C 109.5 . . ?
H13A C13 H13B 109.5 . . ?
H13A C13 H13C 109.5 . . ?
H13B C13 H13C 109.5 . . ?
O2 C5 C6 112.6(4) . . ?
O2 C5 H5A 109.1 . . ?
O2 C5 H5B 109.1 . . ?
C6 C5 H5A 109.1 . . ?
C6 C5 H5B 109.1 . . ?
H5A C5 H5B 107.8 . . ?
C12 C14 H14A 109.5 . . ?
C12 C14 H14B 109.5 . . ?
C12 C14 H14C 109.5 . . ?
H14A C14 H14B 109.5 . . ?
H14A C14 H14C 109.5 . . ?
H14B C14 H14C 109.5 . . ?
C11 C10 H10 120.2 . . ?
C9 C10 C11 119.6(6) . . ?
C9 C10 H10 120.2 . . ?
C9 C8 H8 120.0 . . ?
C7 C8 C9 120.0(6) . . ?
C7 C8 H8 120.0 . . ?

loop_
_geom_bond_atom_site_label_1
_geom_bond_atom_site_label_2
_geom_bond_distance
_geom_bond_site_symmetry_2
_geom_bond_publ_flag
I1 C3 2.138(4) . ?
O2 C1 1.342(5) . ?
O2 C5 1.454(5) . ?
O3 C4 1.214(6) . ?
O1 C1 1.188(6) . ?
O4 C4 1.333(5) . ?
O4 C12 1.481(5) . ?
N1 C2 1.440(5) . ?
N1 C4 1.365(6) . ?
N1 H1 1.00(6) . ?
C2 H2 1.0000 . ?
C2 C3 1.520(6) . ?
C2 C1 1.532(6) . ?
C3 H3A 0.9900 . ?
C3 H3B 0.9900 . ?
C12 C15 1.521(7) . ?
C12 C13 1.511(7) . ?
C12 C14 1.518(6) . ?
C11 H11 0.9500 . ?
C11 C6 1.388(7) . ?
C11 C10 1.393(8) . ?
C15 H15A 0.9800 . ?
C15 H15B 0.9800 . ?
C15 H15C 0.9800 . ?
C6 C7 1.385(7) . ?
C6 C5 1.510(7) . ?
C9 H9 0.9500 . ?
C9 C10 1.381(9) . ?
C9 C8 1.388(10) . ?
C7 H7 0.9500 . ?
C7 C8 1.384(9) . ?
C13 H13A 0.9800 . ?
C13 H13B 0.9800 . ?
C13 H13C 0.9800 . ?
C5 H5A 0.9900 . ?
C5 H5B 0.9900 . ?
C14 H14A 0.9800 . ?
C14 H14B 0.9800 . ?
C14 H14C 0.9800 . ?
C10 H10 0.9500 . ?
C8 H8 0.9500 . ?

loop_
_geom_hbond_atom_site_label_D
_geom_hbond_atom_site_label_H
_geom_hbond_atom_site_label_A
_geom_hbond_distance_DH
_geom_hbond_distance_HA
_geom_hbond_distance_DA
_geom_hbond_angle_DHA
_geom_hbond_site_symmetry_A
_geom_hbond_publ_flag
N1 H1 O3 1.00(6) 2.01(6) 2.986(5) 164(5) 1_554 yes

loop_
_geom_torsion_atom_site_label_1
_geom_torsion_atom_site_label_2
_geom_torsion_atom_site_label_3
_geom_torsion_atom_site_label_4
_geom_torsion
_geom_torsion_site_symmetry_1
_geom_torsion_site_symmetry_2
_geom_torsion_site_symmetry_3
_geom_torsion_site_symmetry_4
_geom_torsion_publ_flag
N1 C2 C3 I1 -63.0(4) . . . . ?
N1 C2 C1 O2 158.5(4) . . . . ?
N1 C2 C1 O1 -21.7(6) . . . . ?
C2 N1 C4 O3 -4.0(7) . . . . ?
C2 N1 C4 O4 176.4(4) . . . . ?
C4 O4 C12 C15 -63.8(5) . . . . ?
C4 O4 C12 C13 61.1(5) . . . . ?
C4 O4 C12 C14 179.2(4) . . . . ?
C4 N1 C2 C3 169.3(4) . . . . ?
C4 N1 C2 C1 -71.4(5) . . . . ?
C3 C2 C1 O2 -79.0(4) . . . . ?
C3 C2 C1 O1 100.8(5) . . . . ?
C12 O4 C4 O3 0.1(7) . . . . ?
C12 O4 C4 N1 179.6(4) . . . . ?
C11 C6 C7 C8 -1.2(8) . . . . ?
C11 C6 C5 O2 -65.9(6) . . . . ?
C6 C11 C10 C9 -0.1(8) . . . . ?
C6 C7 C8 C9 1.0(9) . . . . ?
C1 O2 C5 C6 -81.6(5) . . . . ?
C1 C2 C3 I1 175.1(3) . . . . ?
C7 C6 C5 O2 114.9(5) . . . . ?
C5 O2 C1 O1 -0.1(6) . . . . ?
C5 O2 C1 C2 179.6(4) . . . . ?
C5 C6 C7 C8 178.0(5) . . . . ?
C10 C11 C6 C7 0.8(7) . . . . ?
C10 C11 C6 C5 -178.5(5) . . . . ?
C10 C9 C8 C7 -0.3(9) . . . . ?
C8 C9 C10 C11 -0.1(9) . . . . ?
